data_7102994
loop_
_publ_author_name
'Eichh\"ofer, Andreas'
'Wood, Paul T'
'Viswanath, Raghavan N'
'Mole, Richard A'

_publ_section_title
;
 Synthesis, structure and physical properties of the manganese(ii)
 selenide/selenolate cluster complexes
 [Mn(32)Se(14)(SePh)(36)(PnPr(3))(4)] and
 [Na(benzene-15-crown-5)(C(4)H(8)O)(2)](2)[Mn(8)Se(SePh)(16)].
;
_journal_issue 13
_journal_name_full 'Chemical communications (Cambridge, England)'
_journal_page_first 1596
_journal_page_last 1598
_journal_paper_doi 10.1039/b714582a
_journal_year 2008
_chemical_formula_moiety '[Mn32Se16(SePh)36(PnPr3)4]'
_chemical_formula_sum 'C252 H264 Mn32 P4 Se50'
_chemical_formula_weight 9122.59
_chemical_name_systematic
;
?
;
_space_group_IT_number 195
_symmetry_cell_setting cubic
_symmetry_space_group_name_Hall 'P 2 2 3'
_symmetry_space_group_name_H-M 'P 2 3'
_atom_sites_solution_hydrogens geom
_atom_sites_solution_primary direct
_atom_sites_solution_secondary difmap
_audit_creation_method SHELXL-97
_cell_angle_alpha 90.00
_cell_angle_beta 90.00
_cell_angle_gamma 90.00
_cell_formula_units_Z 1
_cell_length_a 22.272(3)
_cell_length_b 22.272(3)
_cell_length_c 22.272(3)
_cell_measurement_temperature 160(2)
_cell_volume 11049(2)
_computing_molecular_graphics 'Schakal 97'
_computing_structure_refinement 'SHELXL-97 (Sheldrick, 1997)'
_computing_structure_solution 'SHELXS-97 (Sheldrick, 1990)'
_diffrn_ambient_temperature 160(2)
_diffrn_measured_fraction_theta_full 0.993
_diffrn_measured_fraction_theta_max 0.993
_diffrn_radiation_monochromator graphite
_diffrn_radiation_source 'fine-focus sealed tube'
_diffrn_radiation_wavelength 0.80000
_diffrn_reflns_av_R_equivalents 0.1002
_diffrn_reflns_av_sigmaI/netI 0.0673
_diffrn_reflns_limit_h_max 22
_diffrn_reflns_limit_h_min -11
_diffrn_reflns_limit_k_max 23
_diffrn_reflns_limit_k_min -23
_diffrn_reflns_limit_l_max 13
_diffrn_reflns_limit_l_min -23
_diffrn_reflns_number 15661
_diffrn_reflns_theta_full 24.59
_diffrn_reflns_theta_max 24.59
_diffrn_reflns_theta_min 2.06
_exptl_absorpt_coefficient_mu 6.789
_exptl_crystal_colour red
_exptl_crystal_density_diffrn 1.371
_exptl_crystal_density_method 'not measured'
_exptl_crystal_description cubes
_exptl_crystal_F_000 4336
_exptl_crystal_size_max 0.12
_exptl_crystal_size_mid 0.1
_exptl_crystal_size_min 0.1
_refine_diff_density_max 0.320
_refine_diff_density_min -0.615
_refine_diff_density_rms 0.066
_refine_ls_abs_structure_details 'Flack H D (1983), Acta Cryst. A39, 876-881'
_refine_ls_abs_structure_Flack 0.06(2)
_refine_ls_extinction_method none
_refine_ls_goodness_of_fit_ref 0.931
_refine_ls_hydrogen_treatment mixed
_refine_ls_matrix_type full
_refine_ls_number_parameters 240
_refine_ls_number_reflns 4340
_refine_ls_number_restraints 0
_refine_ls_restrained_S_all 0.931
_refine_ls_R_factor_all 0.0621
_refine_ls_R_factor_gt 0.0524
_refine_ls_shift/su_max 0.001
_refine_ls_shift/su_mean 0.000
_refine_ls_structure_factor_coef Fsqd
_refine_ls_weighting_details 'calc w=1/[\s^2^(Fo^2^)+(0.1000P)^2^+0.0000P] where P=(Fo^2^+2Fc^2^)/3'
_refine_ls_weighting_scheme calc
_refine_ls_wR_factor_gt 0.1327
_refine_ls_wR_factor_ref 0.1392
_reflns_number_gt 3822
_reflns_number_total 4340
_reflns_threshold_expression >2sigma(I)
_cod_data_source_file b714582a.txt
_cod_data_source_block 1
_cod_original_sg_symbol_H-M P23
_cod_database_code 7102994

loop_
_symmetry_equiv_pos_as_xyz
'x, y, z'
'-x, -y, z'
'-x, y, -z'
'x, -y, -z'
'z, x, y'
'z, -x, -y'
'-z, -x, y'
'-z, x, -y'
'y, z, x'
'-y, z, -x'
'y, -z, -x'
'-y, -z, x'

loop_
_atom_site_label
_atom_site_type_symbol
_atom_site_fract_x
_atom_site_fract_y
_atom_site_fract_z
_atom_site_U_iso_or_equiv
_atom_site_adp_type
_atom_site_occupancy
_atom_site_symmetry_multiplicity
_atom_site_calc_flag
_atom_site_refinement_flags
_atom_site_disorder_assembly
_atom_site_disorder_group
Se1 Se 1.0000 0.13272(7) 0.0000 0.0482(4) Uani 1 2 d S . .
Se2 Se 1.13671(5) 0.13671(5) 0.13671(5) 0.0539(5) Uani 1 3 d S . .
Se3 Se 1.13015(5) 0.13015(5) -0.13015(5) 0.0484(5) Uani 1 3 d S . .
Se4 Se 1.10812(5) 0.27766(5) 0.00563(6) 0.0566(3) Uani 1 1 d . . .
Se5 Se 1.25003(6) 0.27168(5) -0.12578(6) 0.0625(4) Uani 1 1 d . . .
Se6 Se 1.24683(5) 0.13428(5) -0.01960(5) 0.0560(3) Uani 1 1 d . . .
Mn1 Mn 1.23229(8) 0.23229(8) -0.23229(8) 0.0660(9) Uani 1 3 d S . .
Mn2 Mn 1.17392(8) 0.21231(8) -0.06188(8) 0.0595(5) Uani 1 1 d . . .
Mn3 Mn 1.06415(7) 0.06415(7) -0.06415(7) 0.0497(7) Uani 1 3 d S . .
Mn4 Mn 1.06371(8) 0.19339(8) 0.07348(8) 0.0538(5) Uani 1 1 d . . .
P1 P 1.2977(2) 0.2977(2) -0.2977(2) 0.112(3) Uani 1 3 d S . .
C1 C 1.1689(5) 0.3150(5) 0.0532(5) 0.056(3) Uani 1 1 d . . .
C2 C 1.1776(7) 0.3038(6) 0.1132(8) 0.095(5) Uani 1 1 d . . .
H2 H 1.1523 0.2751 0.1322 0.114 Uiso 1 1 calc R . .
C3 C 1.2211(8) 0.3318(7) 0.1477(9) 0.122(7) Uani 1 1 d . . .
H3 H 1.2261 0.3223 0.1890 0.146 Uiso 1 1 calc R . .
C4 C 1.2558(9) 0.3725(7) 0.1207(10) 0.125(7) Uani 1 1 d . . .
H4 H 1.2861 0.3925 0.1431 0.150 Uiso 1 1 calc R . .
C5 C 1.2486(9) 0.3854(7) 0.0633(9) 0.114(6) Uani 1 1 d . . .
H5 H 1.2748 0.4135 0.0446 0.137 Uiso 1 1 calc R . .
C6 C 1.2030(6) 0.3582(7) 0.0294(7) 0.091(5) Uani 1 1 d . . .
H6 H 1.1963 0.3707 -0.0108 0.109 Uiso 1 1 calc R . .
C7 C 1.2196(6) 0.3526(6) -0.1348(5) 0.067(3) Uani 1 1 d . . .
C8 C 1.1623(7) 0.3664(5) -0.1451(6) 0.074(4) Uani 1 1 d . . .
H8 H 1.1344 0.3344 -0.1491 0.089 Uiso 1 1 calc R . .
C9 C 1.1409(8) 0.4248(6) -0.1502(7) 0.098(5) Uani 1 1 d . . .
H9 H 1.0998 0.4331 -0.1580 0.118 Uiso 1 1 calc R . .
C10 C 1.1824(9) 0.4697(7) -0.1435(8) 0.109(6) Uani 1 1 d . . .
H10 H 1.1699 0.5104 -0.1454 0.131 Uiso 1 1 calc R . .
C11 C 1.2403(8) 0.4567(6) -0.1344(10) 0.123(7) Uani 1 1 d . . .
H11 H 1.2686 0.4886 -0.1338 0.147 Uiso 1 1 calc R . .
C12 C 1.2603(7) 0.3991(7) -0.1258(7) 0.099(5) Uani 1 1 d . . .
H12 H 1.3006 0.3912 -0.1142 0.118 Uiso 1 1 calc R . .
C13 C 1.3133(5) 0.1712(5) 0.0226(6) 0.067(4) Uani 1 1 d . . .
C14 C 1.3102(8) 0.2235(7) 0.0492(10) 0.134(8) Uani 1 1 d . . .
H14 H 1.2739 0.2459 0.0496 0.160 Uiso 1 1 calc R . .
C15 C 1.3588(9) 0.2439(10) 0.0755(11) 0.173(11) Uani 1 1 d . . .
H15 H 1.3567 0.2797 0.0986 0.208 Uiso 1 1 calc R . .
C16 C 1.4170(8) 0.2122(11) 0.0697(11) 0.149(9) Uani 1 1 d . . .
H16 H 1.4533 0.2307 0.0822 0.179 Uiso 1 1 calc R . .
C17 C 1.4169(9) 0.1595(10) 0.0476(10) 0.125(7) Uani 1 1 d . . .
H17 H 1.4521 0.1355 0.0497 0.150 Uiso 1 1 calc R . .
C18 C 1.3685(6) 0.1384(7) 0.0220(7) 0.089(4) Uani 1 1 d . . .
H18 H 1.3701 0.1005 0.0026 0.106 Uiso 1 1 calc R . .
C19 C 1.3572(18) 0.3395(19) -0.2660(19) 0.298(19) Uiso 1 1 d . . .
H19A H 1.3802 0.3588 -0.2988 0.357 Uiso 1 1 calc R . .
H19B H 1.3403 0.3717 -0.2405 0.357 Uiso 1 1 calc R . .
C20 C 1.4004(13) 0.3008(13) -0.2278(13) 0.189(11) Uiso 1 1 d . . .
H20A H 1.3739 0.2747 -0.2035 0.226 Uiso 1 1 calc R . .
H20B H 1.4204 0.2739 -0.2570 0.226 Uiso 1 1 calc R . .
C21 C 1.4507(18) 0.3205(18) -0.1843(19) 0.32(2) Uiso 1 1 d . . .
H21A H 1.4709 0.2849 -0.1682 0.474 Uiso 1 1 calc R . .
H21B H 1.4332 0.3437 -0.1512 0.474 Uiso 1 1 calc R . .
H21C H 1.4798 0.3454 -0.2059 0.474 Uiso 1 1 calc R . .

loop_
_atom_site_aniso_label
_atom_site_aniso_U_11
_atom_site_aniso_U_22
_atom_site_aniso_U_33
_atom_site_aniso_U_23
_atom_site_aniso_U_13
_atom_site_aniso_U_12
Se1 0.0527(9) 0.0445(8) 0.0473(9) 0.000 0.0038(8) 0.000
Se2 0.0539(5) 0.0539(5) 0.0539(5) 0.0009(6) 0.0009(6) 0.0009(6)
Se3 0.0484(5) 0.0484(5) 0.0484(5) 0.0011(5) 0.0011(5) -0.0011(5)
Se4 0.0616(7) 0.0481(7) 0.0601(7) -0.0001(6) 0.0002(6) -0.0044(5)
Se5 0.0661(8) 0.0552(7) 0.0662(8) 0.0044(6) 0.0031(6) -0.0092(6)
Se6 0.0526(7) 0.0582(7) 0.0574(7) -0.0001(5) 0.0019(5) -0.0024(6)
Mn1 0.0660(9) 0.0660(9) 0.0660(9) 0.0051(9) 0.0051(9) -0.0051(9)
Mn2 0.0680(12) 0.0495(10) 0.0611(11) -0.0002(8) 0.0026(9) -0.0020(8)
Mn3 0.0497(7) 0.0497(7) 0.0497(7) 0.0004(8) 0.0004(8) -0.0004(8)
Mn4 0.0537(10) 0.0527(10) 0.0549(10) 0.0002(8) 0.0018(8) -0.0019(8)
P1 0.112(3) 0.112(3) 0.112(3) 0.016(3) 0.016(3) -0.016(3)
C1 0.055(7) 0.053(7) 0.061(8) -0.014(6) -0.015(6) -0.023(6)
C2 0.105(12) 0.060(9) 0.119(14) -0.004(9) -0.021(10) -0.024(8)
C3 0.124(14) 0.084(11) 0.157(17) -0.014(11) -0.056(13) -0.048(11)
C4 0.141(16) 0.070(11) 0.164(19) -0.023(12) -0.074(15) -0.037(11)
C5 0.141(16) 0.080(11) 0.121(15) -0.012(10) -0.011(13) -0.034(11)
C6 0.080(9) 0.091(10) 0.101(11) -0.015(9) -0.013(8) -0.048(9)
C7 0.071(9) 0.064(8) 0.065(8) 0.009(6) 0.012(7) -0.010(7)
C8 0.102(11) 0.035(7) 0.086(10) -0.004(6) -0.007(8) -0.001(7)
C9 0.103(12) 0.060(10) 0.131(14) 0.015(9) 0.023(10) -0.001(9)
C10 0.142(16) 0.049(9) 0.137(15) 0.009(9) 0.027(12) 0.028(10)
C11 0.108(14) 0.027(8) 0.23(2) 0.003(9) 0.047(14) -0.001(8)
C12 0.090(11) 0.079(10) 0.127(13) -0.008(9) -0.015(10) -0.019(9)
C13 0.048(7) 0.057(8) 0.096(10) 0.028(7) -0.022(6) -0.019(6)
C14 0.118(14) 0.065(10) 0.22(2) -0.042(12) -0.084(15) 0.008(9)
C15 0.145(17) 0.135(16) 0.24(3) -0.063(17) -0.145(18) 0.006(14)
C16 0.077(13) 0.16(2) 0.21(2) 0.031(18) -0.095(14) -0.019(13)
C17 0.090(14) 0.114(15) 0.17(2) 0.015(14) -0.053(13) -0.022(11)
C18 0.053(8) 0.108(11) 0.105(11) 0.001(9) 0.001(8) 0.016(9)

loop_
_atom_type_symbol
_atom_type_description
_atom_type_scat_dispersion_real
_atom_type_scat_dispersion_imag
_atom_type_scat_source
C C 0.0043 0.0021 'International Tables Vol C Tables 4.2.6.8 and 6.1.1.4'
H H 0.0000 0.0000 'International Tables Vol C Tables 4.2.6.8 and 6.1.1.4'
P P 0.1251 0.1216 'International Tables Vol C Tables 4.2.6.8 and 6.1.1.4'
Mn Mn 0.3569 0.9147 'International Tables Vol C Tables 4.2.6.8 and 6.1.1.4'
Se Se -0.5931 2.6709 'International Tables Vol C Tables 4.2.6.8 and 6.1.1.4'

loop_
_geom_angle_atom_site_label_1
_geom_angle_atom_site_label_2
_geom_angle_atom_site_label_3
_geom_angle
_geom_angle_site_symmetry_1
_geom_angle_site_symmetry_3
_geom_angle_publ_flag
Mn3 Se1 Mn3 105.84(13) . 3_755 ?
Mn3 Se1 Mn4 111.55(4) . . ?
Mn3 Se1 Mn4 105.73(5) 3_755 . ?
Mn3 Se1 Mn4 105.73(5) . 3_755 ?
Mn3 Se1 Mn4 111.55(4) 3_755 3_755 ?
Mn4 Se1 Mn4 116.08(10) . 3_755 ?
Mn4 Se2 Mn4 104.34(7) 9_654 . ?
Mn4 Se2 Mn4 104.34(7) 9_654 5_645 ?
Mn4 Se2 Mn4 104.34(7) . 5_645 ?
Mn3 Se3 Mn2 106.76(5) . . ?
Mn3 Se3 Mn2 106.76(5) . 8_645 ?
Mn2 Se3 Mn2 112.04(5) . 8_645 ?
Mn3 Se3 Mn2 106.76(5) . 11_656 ?
Mn2 Se3 Mn2 112.04(5) . 11_656 ?
Mn2 Se3 Mn2 112.04(5) 8_645 11_656 ?
C1 Se4 Mn2 99.7(4) . . ?
C1 Se4 Mn4 105.1(4) . . ?
Mn2 Se4 Mn4 98.56(7) . . ?
C7 Se5 Mn1 99.7(4) . . ?
C7 Se5 Mn2 107.7(4) . . ?
Mn1 Se5 Mn2 103.55(9) . . ?
C13 Se6 Mn2 112.0(4) . . ?
C13 Se6 Mn4 103.1(4) . 9_654 ?
Mn2 Se6 Mn4 109.12(7) . 9_654 ?
P1 Mn1 Se5 104.36(7) . . ?
P1 Mn1 Se5 104.36(7) . 8_645 ?
Se5 Mn1 Se5 114.06(6) . 8_645 ?
P1 Mn1 Se5 104.36(7) . 11_656 ?
Se5 Mn1 Se5 114.06(6) . 11_656 ?
Se5 Mn1 Se5 114.06(6) 8_645 11_656 ?
Se4 Mn2 Se6 122.31(8) . . ?
Se4 Mn2 Se3 122.41(8) . . ?
Se6 Mn2 Se3 88.56(6) . . ?
Se4 Mn2 Se5 114.19(7) . . ?
Se6 Mn2 Se5 97.72(7) . . ?
Se3 Mn2 Se5 106.73(8) . . ?
Se1 Mn3 Se1 111.23(6) 6_665 . ?
Se1 Mn3 Se1 111.23(6) 6_665 9_654 ?
Se1 Mn3 Se1 111.23(6) . 9_654 ?
Se1 Mn3 Se3 107.65(6) 6_665 . ?
Se1 Mn3 Se3 107.65(6) . . ?
Se1 Mn3 Se3 107.65(6) 9_654 . ?
Se2 Mn4 Se1 117.15(8) . . ?
Se2 Mn4 Se6 113.89(7) . 5_645 ?
Se1 Mn4 Se6 100.39(7) . 5_645 ?
Se2 Mn4 Se4 116.41(8) . . ?
Se1 Mn4 Se4 102.74(7) . . ?
Se6 Mn4 Se4 104.15(7) 5_645 . ?
C19 P1 C19 96.5(19) 11_656 . ?
C19 P1 C19 96.5(19) 11_656 8_645 ?
C19 P1 C19 96.5(19) . 8_645 ?
C19 P1 Mn1 120.5(15) 11_656 . ?
C19 P1 Mn1 120.5(15) . . ?
C19 P1 Mn1 120.5(15) 8_645 . ?
C6 C1 C2 116.0(12) . . ?
C6 C1 Se4 119.8(10) . . ?
C2 C1 Se4 124.0(10) . . ?
C1 C2 C3 123.7(16) . . ?
C4 C3 C2 117.5(19) . . ?
C5 C4 C3 121.0(16) . . ?
C4 C5 C6 121.0(17) . . ?
C1 C6 C5 120.6(16) . . ?
C8 C7 C12 118.5(13) . . ?
C8 C7 Se5 124.6(9) . . ?
C12 C7 Se5 116.7(11) . . ?
C7 C8 C9 124.0(14) . . ?
C10 C9 C8 116.3(15) . . ?
C11 C10 C9 120.6(14) . . ?
C10 C11 C12 122.4(14) . . ?
C11 C12 C7 117.7(15) . . ?
C14 C13 C18 120.1(13) . . ?
C14 C13 Se6 123.9(11) . . ?
C18 C13 Se6 115.9(11) . . ?
C13 C14 C15 117.9(17) . . ?
C14 C15 C16 121.2(19) . . ?
C17 C16 C15 118.2(17) . . ?
C16 C17 C18 120(2) . . ?
C17 C18 C13 121.5(16) . . ?
C20 C19 P1 113(3) . . ?
C21 C20 C19 130(3) . . ?

loop_
_geom_bond_atom_site_label_1
_geom_bond_atom_site_label_2
_geom_bond_distance
_geom_bond_site_symmetry_2
_geom_bond_publ_flag
Se1 Mn3 2.5329(12) . ?
Se1 Mn3 2.5329(12) 3_755 ?
Se1 Mn4 2.553(2) . ?
Se1 Mn4 2.553(2) 3_755 ?
Se2 Mn4 2.4941(19) 9_654 ?
Se2 Mn4 2.4941(19) . ?
Se2 Mn4 2.4941(19) 5_645 ?
Se3 Mn3 2.546(3) . ?
Se3 Mn2 2.5712(18) . ?
Se3 Mn2 2.5712(18) 8_645 ?
Se3 Mn2 2.5712(18) 11_656 ?
Se4 C1 1.911(10) . ?
Se4 Mn2 2.555(2) . ?
Se4 Mn4 2.605(2) . ?
Se5 C7 1.937(13) . ?
Se5 Mn1 2.5599(15) . ?
Se5 Mn2 2.578(2) . ?
Se6 C13 1.935(11) . ?
Se6 Mn2 2.558(2) . ?
Se6 Mn4 2.587(2) 9_654 ?
Mn1 P1 2.522(9) . ?
Mn1 Se5 2.5599(15) 8_645 ?
Mn1 Se5 2.5599(15) 11_656 ?
Mn3 Se1 2.5329(12) 6_665 ?
Mn3 Se1 2.5329(12) 9_654 ?
Mn4 Se6 2.587(2) 5_645 ?
P1 C19 1.77(3) 11_656 ?
P1 C19 1.77(3) . ?
P1 C19 1.77(3) 8_645 ?
C1 C6 1.335(18) . ?
C1 C2 1.37(2) . ?
C2 C3 1.39(2) . ?
C3 C4 1.34(3) . ?
C4 C5 1.32(2) . ?
C5 C6 1.40(2) . ?
C7 C8 1.331(18) . ?
C7 C12 1.391(18) . ?
C8 C9 1.389(19) . ?
C9 C10 1.37(2) . ?
C10 C11 1.34(2) . ?
C11 C12 1.37(2) . ?
C13 C14 1.31(2) . ?
C13 C18 1.431(17) . ?
C14 C15 1.31(2) . ?
C15 C16 1.48(3) . ?
C16 C17 1.27(3) . ?
C17 C18 1.31(2) . ?
C19 C20 1.55(4) . ?
C20 C21 1.54(4) . ?
